data_4120761
loop_
_publ_author_name
'Fatemah Habib'
'Gabriel Brunet'
'Veacheslav Vieru'
'Ilia Korobkov'
'Liviu F. Chibotaru'
'Muralee Murugesu'

_publ_section_title
;
 Significant Enhancement of Energy Barriers in Dinuclear Dysprosium
 Single-Molecule Magnets Through Electron-Withdrawing Effects
;
_journal_name_full 'Journal of the American Chemical Society'
_journal_page_first 13242
_journal_page_last 13245
_journal_paper_doi 10.1021/ja404846s
_journal_volume 135
_journal_year 2013
_chemical_formula_sum 'C22 H25 Cl Dy N3 O6'
_chemical_formula_weight 625.40
_chemical_name_systematic
; 
 ? 
;
_space_group_IT_number 2
_symmetry_cell_setting triclinic
_symmetry_space_group_name_Hall '-P 1'
_symmetry_space_group_name_H-M 'P -1'
_atom_sites_solution_hydrogens geom
_atom_sites_solution_primary direct
_atom_sites_solution_secondary difmap
_audit_creation_method SHELXL-97
_cell_angle_alpha 64.135(2)
_cell_angle_beta 70.881(2)
_cell_angle_gamma 78.919(2)
_cell_formula_units_Z 2
_cell_length_a 10.9677(5)
_cell_length_b 10.9839(6)
_cell_length_c 11.3372(6)
_cell_measurement_reflns_used 9941
_cell_measurement_temperature 200(2)
_cell_measurement_theta_max 28.29
_cell_measurement_theta_min 2.93
_cell_volume 1159.21(11)
_computing_cell_refinement 'APEX II, Bruker (2009)'
_computing_data_collection 'APEX II, Bruker (2009)'
_computing_data_reduction 'XPREP, Bruker (2009)'
_computing_molecular_graphics 'SHELXTL, Bruker (2004)'
_computing_publication_material 'SHELXTL, Bruker (2004)'
_computing_structure_refinement 'SHELXL-97 (Sheldrick, 2008)'
_computing_structure_solution 'SHELXS-97 (Sheldrick, 2008)'
_diffrn_ambient_temperature 200(2)
_diffrn_measured_fraction_theta_full 0.986
_diffrn_measured_fraction_theta_max 0.986
_diffrn_measurement_device_type 'Bruker APEX-II CCD'
_diffrn_measurement_method '\f and \w scans'
_diffrn_radiation_monochromator graphite
_diffrn_radiation_source 'fine-focus sealed tube'
_diffrn_radiation_type MoK\a
_diffrn_radiation_wavelength 0.71073
_diffrn_reflns_av_R_equivalents 0.0164
_diffrn_reflns_av_sigmaI/netI 0.0157
_diffrn_reflns_limit_h_max 14
_diffrn_reflns_limit_h_min -14
_diffrn_reflns_limit_k_max 14
_diffrn_reflns_limit_k_min -13
_diffrn_reflns_limit_l_max 15
_diffrn_reflns_limit_l_min -14
_diffrn_reflns_number 17213
_diffrn_reflns_theta_full 28.29
_diffrn_reflns_theta_max 28.29
_diffrn_reflns_theta_min 2.06
_exptl_absorpt_coefficient_mu 3.382
_exptl_absorpt_correction_T_max 0.7285
_exptl_absorpt_correction_T_min 0.6137
_exptl_absorpt_correction_type multi-scan
_exptl_absorpt_process_details 'SADABS, Bruker (2003)'
_exptl_crystal_colour colourless
_exptl_crystal_density_diffrn 1.792
_exptl_crystal_density_meas ?
_exptl_crystal_description block
_exptl_crystal_F_000 618
_exptl_crystal_size_max 0.16
_exptl_crystal_size_mid 0.12
_exptl_crystal_size_min 0.10
_refine_diff_density_max 0.394
_refine_diff_density_min -0.443
_refine_diff_density_rms 0.056
_refine_ls_extinction_method none
_refine_ls_goodness_of_fit_ref 1.008
_refine_ls_hydrogen_treatment constr
_refine_ls_matrix_type full
_refine_ls_number_parameters 298
_refine_ls_number_reflns 5680
_refine_ls_number_restraints 0
_refine_ls_restrained_S_all 1.008
_refine_ls_R_factor_all 0.0129
_refine_ls_R_factor_gt 0.0122
_refine_ls_shift/su_max 0.002
_refine_ls_shift/su_mean 0.000
_refine_ls_structure_factor_coef Fsqd
_refine_ls_weighting_details 'calc w=1/[\s^2^(Fo^2^)+(0.0211P)^2^+0.2034P] where P=(Fo^2^+2Fc^2^)/3'
_refine_ls_weighting_scheme calc
_refine_ls_wR_factor_gt 0.0327
_refine_ls_wR_factor_ref 0.0330
_reflns_number_gt 5496
_reflns_number_total 5680
_reflns_threshold_expression >2sigma(I)
_cod_data_source_file ja404846s_AcCl.cif
_cod_data_source_block mm235
_cod_depositor_comments
;
The following automatic conversions were performed:

'_exptl_crystal_density_meas' value 'n/a' was changed to '?' - the
value is perceived as not measured.

Automatic conversion script
Id: cif_fix_values 3008 2015-01-20 13:52:24Z robertas 
;
_cod_original_cell_volume 1159.21(10)
_cod_database_code 4120761

loop_
_symmetry_equiv_pos_as_xyz
'x, y, z'
'-x, -y, -z'

loop_
_atom_site_label
_atom_site_type_symbol
_atom_site_fract_x
_atom_site_fract_y
_atom_site_fract_z
_atom_site_U_iso_or_equiv
_atom_site_adp_type
_atom_site_occupancy
_atom_site_symmetry_multiplicity
_atom_site_calc_flag
_atom_site_refinement_flags
Dy1 Dy 0.425289(5) 0.342471(5) 0.031649(5) 0.01520(3) Uani 1 1 d .
Cl1 Cl -0.01265(4) 0.19812(5) 0.42000(5) 0.04319(10) Uani 1 1 d .
O2 O 0.53421(10) 0.20849(10) 0.17853(10) 0.0222(2) Uani 1 1 d .
O1 O 0.60183(10) 0.11786(11) 0.40891(10) 0.0275(2) Uani 1 1 d .
O3 O 0.40956(8) 0.50997(10) 0.11632(10) 0.01750(18) Uani 1 1 d .
O4 O 0.37752(11) 0.48376(11) 0.38179(11) 0.0286(2) Uani 1 1 d .
O5 O 0.25825(11) 0.18641(13) 0.09851(12) 0.0356(3) Uani 1 1 d .
O6 O 0.24317(10) 0.28429(11) 0.23569(11) 0.0288(2) Uani 1 1 d .
N1 N 0.56968(12) 0.17871(12) -0.06492(13) 0.0218(2) Uani 1 1 d .
N2 N 0.39332(12) 0.36560(13) -0.18937(13) 0.0241(2) Uani 1 1 d .
H2A H 0.4571 0.4199 -0.2604 0.029 Uiso 1 1 calc R
N3 N 0.26460(12) 0.53798(13) -0.06066(13) 0.0238(2) Uani 1 1 d .
C1 C 0.63792(13) 0.12814(14) 0.18857(14) 0.0187(3) Uani 1 1 d .
C2 C 0.68087(13) 0.07934(14) 0.30871(14) 0.0212(3) Uani 1 1 d .
C3 C 0.79463(14) 0.00009(16) 0.31802(17) 0.0277(3) Uani 1 1 d .
H3A H 0.8220 -0.0300 0.3981 0.033 Uiso 1 1 calc R
C4 C 0.87001(15) -0.03638(17) 0.21060(19) 0.0327(4) Uani 1 1 d .
H4A H 0.9497 -0.0877 0.2162 0.039 Uiso 1 1 calc R
C5 C 0.82797(14) 0.00246(16) 0.09794(17) 0.0286(3) Uani 1 1 d .
H5A H 0.8775 -0.0252 0.0267 0.034 Uiso 1 1 calc R
C6 C 0.71220(13) 0.08296(14) 0.08529(15) 0.0211(3) Uani 1 1 d .
C7 C 0.63109(17) 0.05880(19) 0.53679(16) 0.0336(4) Uani 1 1 d .
H7A H 0.5677 0.0940 0.6002 0.050 Uiso 1 1 calc R
H7B H 0.7179 0.0817 0.5240 0.050 Uiso 1 1 calc R
H7C H 0.6277 -0.0399 0.5742 0.050 Uiso 1 1 calc R
C8 C 0.66974(14) 0.10759(15) -0.03179(15) 0.0233(3) Uani 1 1 d .
H8A H 0.7223 0.0661 -0.0910 0.028 Uiso 1 1 calc R
C9 C 0.54870(16) 0.17543(16) -0.18573(16) 0.0283(3) Uani 1 1 d .
H9A H 0.5601 0.0809 -0.1781 0.034 Uiso 1 1 calc R
H9B H 0.6132 0.2295 -0.2690 0.034 Uiso 1 1 calc R
C10 C 0.41441(16) 0.23225(17) -0.19638(16) 0.0285(3) Uani 1 1 d .
H10A H 0.4045 0.2416 -0.2837 0.034 Uiso 1 1 calc R
H10B H 0.3497 0.1702 -0.1208 0.034 Uiso 1 1 calc R
C11 C 0.26804(16) 0.43259(19) -0.21011(18) 0.0341(4) Uani 1 1 d .
H11A H 0.1972 0.3740 -0.1418 0.041 Uiso 1 1 calc R
H11B H 0.2646 0.4493 -0.3022 0.041 Uiso 1 1 calc R
C12 C 0.25242(18) 0.56484(18) -0.19528(17) 0.0349(4) Uani 1 1 d .
H12A H 0.3196 0.6258 -0.2678 0.042 Uiso 1 1 calc R
H12B H 0.1666 0.6098 -0.2043 0.042 Uiso 1 1 calc R
C13 C 0.19081(14) 0.60991(16) 0.00045(16) 0.0257(3) Uani 1 1 d .
H13A H 0.1320 0.6748 -0.0442 0.031 Uiso 1 1 calc R
C14 C 0.29603(13) 0.54785(13) 0.18692(14) 0.0188(3) Uani 1 1 d .
C15 C 0.18915(13) 0.60106(14) 0.13280(15) 0.0225(3) Uani 1 1 d .
C16 C 0.07611(14) 0.65085(17) 0.20515(18) 0.0306(3) Uani 1 1 d .
H16A H 0.0072 0.6915 0.1645 0.037 Uiso 1 1 calc R
C17 C 0.06299(16) 0.64202(18) 0.33341(18) 0.0352(4) Uani 1 1 d .
H17A H -0.0143 0.6752 0.3816 0.042 Uiso 1 1 calc R
C18 C 0.16500(16) 0.58355(17) 0.39097(16) 0.0309(3) Uani 1 1 d .
H18A H 0.1567 0.5752 0.4802 0.037 Uiso 1 1 calc R
C19 C 0.27863(14) 0.53721(14) 0.32017(14) 0.0225(3) Uani 1 1 d .
C20 C 0.3923(2) 0.33869(19) 0.43247(19) 0.0444(5) Uani 1 1 d .
H20A H 0.4632 0.3062 0.4754 0.067 Uiso 1 1 calc R
H20B H 0.4117 0.3108 0.3567 0.067 Uiso 1 1 calc R
H20C H 0.3120 0.2999 0.4999 0.067 Uiso 1 1 calc R
C21 C 0.20058(13) 0.21002(15) 0.20334(15) 0.0228(3) Uani 1 1 d .
C22 C 0.07525(16) 0.14172(19) 0.28894(18) 0.0345(4) Uani 1 1 d .
H22A H 0.0944 0.0427 0.3309 0.041 Uiso 1 1 calc R
H22B H 0.0203 0.1586 0.2287 0.041 Uiso 1 1 calc R

loop_
_atom_site_aniso_label
_atom_site_aniso_U_11
_atom_site_aniso_U_22
_atom_site_aniso_U_33
_atom_site_aniso_U_23
_atom_site_aniso_U_13
_atom_site_aniso_U_12
Dy1 0.01801(3) 0.01418(4) 0.01363(4) -0.00538(3) -0.00467(2) -0.00146(2)
Cl1 0.03223(19) 0.0544(3) 0.0362(2) -0.0194(2) 0.00441(16) -0.00936(18)
O2 0.0260(5) 0.0216(5) 0.0179(5) -0.0088(4) -0.0081(4) 0.0067(4)
O1 0.0325(5) 0.0311(6) 0.0182(5) -0.0098(4) -0.0113(4) 0.0068(4)
O3 0.0166(4) 0.0181(5) 0.0173(5) -0.0087(4) -0.0019(3) -0.0008(3)
O4 0.0337(5) 0.0290(6) 0.0225(5) -0.0115(5) -0.0085(4) 0.0035(4)
O5 0.0384(6) 0.0415(7) 0.0312(6) -0.0211(6) 0.0030(5) -0.0185(5)
O6 0.0302(5) 0.0296(6) 0.0282(6) -0.0149(5) 0.0005(4) -0.0121(4)
N1 0.0313(6) 0.0189(6) 0.0173(5) -0.0094(5) -0.0055(5) -0.0027(5)
N2 0.0307(6) 0.0236(6) 0.0207(6) -0.0083(5) -0.0105(5) -0.0030(5)
N3 0.0254(6) 0.0244(6) 0.0223(6) -0.0077(5) -0.0113(5) 0.0014(5)
C1 0.0214(6) 0.0143(6) 0.0187(6) -0.0051(5) -0.0058(5) -0.0003(5)
C2 0.0245(6) 0.0182(7) 0.0207(7) -0.0069(5) -0.0074(5) -0.0011(5)
C3 0.0266(7) 0.0264(8) 0.0321(8) -0.0105(7) -0.0149(6) 0.0030(6)
C4 0.0237(7) 0.0302(8) 0.0470(10) -0.0189(8) -0.0137(7) 0.0081(6)
C5 0.0240(7) 0.0269(8) 0.0363(9) -0.0187(7) -0.0043(6) 0.0031(6)
C6 0.0229(6) 0.0168(6) 0.0225(7) -0.0085(6) -0.0046(5) -0.0003(5)
C7 0.0374(8) 0.0430(10) 0.0218(8) -0.0107(7) -0.0148(6) 0.0002(7)
C8 0.0300(7) 0.0190(7) 0.0196(7) -0.0103(6) -0.0014(5) -0.0022(5)
C9 0.0444(9) 0.0253(8) 0.0206(7) -0.0139(6) -0.0103(6) -0.0002(6)
C10 0.0411(8) 0.0287(8) 0.0249(8) -0.0155(7) -0.0134(6) -0.0033(6)
C11 0.0375(8) 0.0425(10) 0.0323(9) -0.0178(8) -0.0215(7) 0.0037(7)
C12 0.0413(9) 0.0373(9) 0.0284(8) -0.0119(7) -0.0217(7) 0.0105(7)
C13 0.0217(6) 0.0234(7) 0.0298(8) -0.0078(6) -0.0105(6) 0.0019(5)
C14 0.0201(6) 0.0134(6) 0.0201(7) -0.0071(5) -0.0005(5) -0.0028(5)
C15 0.0213(6) 0.0169(7) 0.0262(7) -0.0081(6) -0.0043(5) 0.0002(5)
C16 0.0203(6) 0.0275(8) 0.0391(9) -0.0138(7) -0.0044(6) 0.0039(6)
C17 0.0277(7) 0.0343(9) 0.0339(9) -0.0169(7) 0.0039(6) 0.0054(6)
C18 0.0356(8) 0.0282(8) 0.0229(8) -0.0127(7) 0.0010(6) 0.0013(6)
C19 0.0267(6) 0.0184(7) 0.0189(7) -0.0075(5) -0.0021(5) -0.0007(5)
C20 0.0691(13) 0.0316(9) 0.0311(9) -0.0106(8) -0.0242(9) 0.0137(9)
C21 0.0230(6) 0.0199(7) 0.0216(7) -0.0048(6) -0.0051(5) -0.0032(5)
C22 0.0298(7) 0.0410(10) 0.0321(9) -0.0151(8) 0.0003(6) -0.0154(7)

loop_
_atom_type_symbol
_atom_type_description
_atom_type_scat_dispersion_real
_atom_type_scat_dispersion_imag
_atom_type_scat_source
C C 0.0033 0.0016 'International Tables Vol C Tables 4.2.6.8 and 6.1.1.4'
H H 0.0000 0.0000 'International Tables Vol C Tables 4.2.6.8 and 6.1.1.4'
N N 0.0061 0.0033 'International Tables Vol C Tables 4.2.6.8 and 6.1.1.4'
O O 0.0106 0.0060 'International Tables Vol C Tables 4.2.6.8 and 6.1.1.4'
Cl Cl 0.1484 0.1585 'International Tables Vol C Tables 4.2.6.8 and 6.1.1.4'
Dy Dy -0.1892 4.4098 'International Tables Vol C Tables 4.2.6.8 and 6.1.1.4'

loop_
_geom_angle_atom_site_label_1
_geom_angle_atom_site_label_2
_geom_angle_atom_site_label_3
_geom_angle
_geom_angle_site_symmetry_1
_geom_angle_site_symmetry_3
O2 Dy1 O3 96.33(4) . 2_665
O2 Dy1 O3 88.27(3) . .
O3 Dy1 O3 72.84(4) 2_665 .
O2 Dy1 O6 82.60(4) . .
O3 Dy1 O6 147.45(3) 2_665 .
O3 Dy1 O6 74.61(3) . .
O2 Dy1 O5 97.58(4) . .
O3 Dy1 O5 156.81(4) 2_665 .
O3 Dy1 O5 125.98(3) . .
O6 Dy1 O5 53.38(4) . .
O2 Dy1 N1 72.43(4) . .
O3 Dy1 N1 83.43(4) 2_665 .
O3 Dy1 N1 147.58(3) . .
O6 Dy1 N1 126.19(4) . .
O5 Dy1 N1 83.20(4) . .
O2 Dy1 N2 138.41(4) . .
O3 Dy1 N2 83.17(4) 2_665 .
O3 Dy1 N2 130.04(4) . .
O6 Dy1 N2 118.86(4) . .
O5 Dy1 N2 74.11(4) . .
N1 Dy1 N2 66.19(4) . .
O2 Dy1 N3 155.56(4) . .
O3 Dy1 N3 87.35(4) 2_665 .
O3 Dy1 N3 69.69(4) . .
O6 Dy1 N3 81.47(4) . .
O5 Dy1 N3 87.62(4) . .
N1 Dy1 N3 132.00(4) . .
N2 Dy1 N3 65.97(4) . .
O2 Dy1 C21 90.82(4) . .
O3 Dy1 C21 169.58(4) 2_665 .
O3 Dy1 C21 99.91(4) . .
O6 Dy1 C21 26.43(4) . .
O5 Dy1 C21 26.97(4) . .
N1 Dy1 C21 106.02(4) . .
N2 Dy1 C21 96.50(4) . .
N3 Dy1 C21 83.04(4) . .
O2 Dy1 Dy1 92.82(3) . 2_665
O3 Dy1 Dy1 36.72(2) 2_665 2_665
O3 Dy1 Dy1 36.12(2) . 2_665
O6 Dy1 Dy1 110.73(3) . 2_665
O5 Dy1 Dy1 159.19(3) . 2_665
N1 Dy1 Dy1 117.24(3) . 2_665
N2 Dy1 Dy1 109.22(3) . 2_665
N3 Dy1 Dy1 75.77(3) . 2_665
C21 Dy1 Dy1 135.60(3) . 2_665
C1 O2 Dy1 142.38(9) . .
C2 O1 C7 117.05(12) . .
C14 O3 Dy1 123.72(8) . 2_665
C14 O3 Dy1 121.66(8) . .
Dy1 O3 Dy1 107.16(4) 2_665 .
C19 O4 C20 112.90(13) . .
C21 O5 Dy1 91.09(9) . .
C21 O6 Dy1 92.69(9) . .
C8 N1 C9 114.06(12) . .
C8 N1 Dy1 127.90(10) . .
C9 N1 Dy1 117.55(9) . .
C10 N2 C11 112.15(12) . .
C10 N2 Dy1 109.83(9) . .
C11 N2 Dy1 113.13(9) . .
C13 N3 C12 116.82(13) . .
C13 N3 Dy1 126.80(10) . .
C12 N3 Dy1 116.30(9) . .
O2 C1 C6 122.99(13) . .
O2 C1 C2 120.29(13) . .
C6 C1 C2 116.71(12) . .
O1 C2 C3 124.28(13) . .
O1 C2 C1 114.68(12) . .
C3 C2 C1 121.05(13) . .
C2 C3 C4 120.76(14) . .
C5 C4 C3 119.49(14) . .
C4 C5 C6 121.18(14) . .
C1 C6 C5 120.59(13) . .
C1 C6 C8 122.46(13) . .
C5 C6 C8 116.79(13) . .
N1 C8 C6 127.62(13) . .
N1 C9 C10 110.04(12) . .
N2 C10 C9 108.90(12) . .
N2 C11 C12 108.44(13) . .
N3 C12 C11 108.98(13) . .
N3 C13 C15 125.47(13) . .
O3 C14 C15 122.39(13) . .
O3 C14 C19 121.03(12) . .
C15 C14 C19 116.59(12) . .
C16 C15 C14 120.47(14) . .
C16 C15 C13 117.08(13) . .
C14 C15 C13 122.43(13) . .
C17 C16 C15 121.50(15) . .
C16 C17 C18 118.63(14) . .
C19 C18 C17 120.91(15) . .
O4 C19 C18 117.92(13) . .
O4 C19 C14 120.33(12) . .
C18 C19 C14 121.72(14) . .
O6 C21 O5 122.73(13) . .
O6 C21 C22 121.27(14) . .
O5 C21 C22 116.00(13) . .
O6 C21 Dy1 60.88(7) . .
O5 C21 Dy1 61.94(7) . .
C22 C21 Dy1 176.42(11) . .
C21 C22 Cl1 113.69(12) . .

loop_
_geom_bond_atom_site_label_1
_geom_bond_atom_site_label_2
_geom_bond_distance
_geom_bond_site_symmetry_2
Dy1 O2 2.2034(10) .
Dy1 O3 2.3427(9) 2_665
Dy1 O3 2.3762(9) .
Dy1 O6 2.4338(10) .
Dy1 O5 2.4562(11) .
Dy1 N1 2.5356(12) .
Dy1 N2 2.5401(12) .
Dy1 N3 2.5701(12) .
Dy1 C21 2.7829(14) .
Dy1 Dy1 3.7972(2) 2_665
Cl1 C22 1.7766(18) .
O2 C1 1.3027(16) .
O1 C2 1.3617(18) .
O1 C7 1.4247(18) .
O3 C14 1.3426(16) .
O3 Dy1 2.3426(9) 2_665
O4 C19 1.3795(18) .
O4 C20 1.435(2) .
O5 C21 1.2623(19) .
O6 C21 1.2401(18) .
N1 C8 1.2806(19) .
N1 C9 1.4775(19) .
N2 C10 1.471(2) .
N2 C11 1.469(2) .
N3 C13 1.274(2) .
N3 C12 1.469(2) .
C1 C6 1.4169(19) .
C1 C2 1.4320(19) .
C2 C3 1.384(2) .
C3 C4 1.402(2) .
C4 C5 1.364(2) .
C5 C6 1.411(2) .
C6 C8 1.448(2) .
C9 C10 1.507(2) .
C11 C12 1.505(3) .
C13 C15 1.455(2) .
C14 C15 1.410(2) .
C14 C19 1.413(2) .
C15 C16 1.405(2) .
C16 C17 1.375(3) .
C17 C18 1.388(2) .
C18 C19 1.383(2) .
C21 C22 1.510(2) .

loop_
_geom_torsion_atom_site_label_1
_geom_torsion_atom_site_label_2
_geom_torsion_atom_site_label_3
_geom_torsion_atom_site_label_4
_geom_torsion
_geom_torsion_site_symmetry_1
_geom_torsion_site_symmetry_4
O3 Dy1 O2 C1 -60.15(15) 2_665 .
O3 Dy1 O2 C1 -132.67(15) . .
O6 Dy1 O2 C1 152.63(15) . .
O5 Dy1 O2 C1 101.25(15) . .
N1 Dy1 O2 C1 20.89(14) . .
N2 Dy1 O2 C1 26.68(18) . .
N3 Dy1 O2 C1 -157.72(13) . .
C21 Dy1 O2 C1 127.44(15) . .
Dy1 Dy1 O2 C1 -96.83(15) 2_665 .
O2 Dy1 O3 C14 -112.02(10) . .
O3 Dy1 O3 C14 150.82(12) 2_665 .
O6 Dy1 O3 C14 -29.22(10) . .
O5 Dy1 O3 C14 -13.91(11) . .
N1 Dy1 O3 C14 -164.37(9) . .
N2 Dy1 O3 C14 85.78(10) . .
N3 Dy1 O3 C14 57.22(10) . .
C21 Dy1 O3 C14 -21.49(10) . .
Dy1 Dy1 O3 C14 150.81(12) 2_665 .
O2 Dy1 O3 Dy1 97.17(4) . 2_665
O3 Dy1 O3 Dy1 0.0 2_665 2_665
O6 Dy1 O3 Dy1 179.97(5) . 2_665
O5 Dy1 O3 Dy1 -164.72(4) . 2_665
N1 Dy1 O3 Dy1 44.81(8) . 2_665
N2 Dy1 O3 Dy1 -65.03(6) . 2_665
N3 Dy1 O3 Dy1 -93.60(4) . 2_665
C21 Dy1 O3 Dy1 -172.30(4) . 2_665
O2 Dy1 O5 C21 76.73(10) . .
O3 Dy1 O5 C21 -156.91(9) 2_665 .
O3 Dy1 O5 C21 -16.65(11) . .
O6 Dy1 O5 C21 1.85(8) . .
N1 Dy1 O5 C21 147.91(10) . .
N2 Dy1 O5 C21 -144.97(10) . .
N3 Dy1 O5 C21 -79.29(10) . .
Dy1 Dy1 O5 C21 -42.58(15) 2_665 .
O2 Dy1 O6 C21 -107.08(9) . .
O3 Dy1 O6 C21 162.74(8) 2_665 .
O3 Dy1 O6 C21 162.67(10) . .
O5 Dy1 O6 C21 -1.88(9) . .
N1 Dy1 O6 C21 -45.26(11) . .
N2 Dy1 O6 C21 35.07(10) . .
N3 Dy1 O6 C21 91.51(9) . .
Dy1 Dy1 O6 C21 162.70(8) 2_665 .
O2 Dy1 N1 C8 -18.78(12) . .
O3 Dy1 N1 C8 80.01(12) 2_665 .
O3 Dy1 N1 C8 37.34(16) . .
O6 Dy1 N1 C8 -85.26(13) . .
O5 Dy1 N1 C8 -118.98(13) . .
N2 Dy1 N1 C8 165.42(13) . .
N3 Dy1 N1 C8 160.44(11) . .
C21 Dy1 N1 C8 -104.46(12) . .
Dy1 Dy1 N1 C8 65.19(13) 2_665 .
O2 Dy1 N1 C9 169.83(11) . .
O3 Dy1 N1 C9 -91.37(10) 2_665 .
O3 Dy1 N1 C9 -134.05(10) . .
O6 Dy1 N1 C9 103.36(11) . .
O5 Dy1 N1 C9 69.64(10) . .
N2 Dy1 N1 C9 -5.96(10) . .
N3 Dy1 N1 C9 -10.94(12) . .
C21 Dy1 N1 C9 84.15(11) . .
Dy1 Dy1 N1 C9 -106.19(10) 2_665 .
O2 Dy1 N2 C10 27.08(12) . .
O3 Dy1 N2 C10 118.93(10) 2_665 .
O3 Dy1 N2 C10 179.67(8) . .
O6 Dy1 N2 C10 -86.47(10) . .
O5 Dy1 N2 C10 -56.37(10) . .
N1 Dy1 N2 C10 33.12(9) . .
N3 Dy1 N2 C10 -150.93(11) . .
C21 Dy1 N2 C10 -71.55(10) . .
Dy1 Dy1 N2 C10 145.20(9) 2_665 .
O2 Dy1 N2 C11 153.22(10) . .
O3 Dy1 N2 C11 -114.93(11) 2_665 .
O3 Dy1 N2 C11 -54.19(12) . .
O6 Dy1 N2 C11 39.68(12) . .
O5 Dy1 N2 C11 69.78(11) . .
N1 Dy1 N2 C11 159.26(12) . .
N3 Dy1 N2 C11 -24.78(10) . .
C21 Dy1 N2 C11 54.59(11) . .
Dy1 Dy1 N2 C11 -88.65(10) 2_665 .
O2 Dy1 N3 C13 -6.05(19) . .
O3 Dy1 N3 C13 -105.54(13) 2_665 .
O3 Dy1 N3 C13 -32.87(12) . .
O6 Dy1 N3 C13 43.80(12) . .
O5 Dy1 N3 C13 97.10(13) . .
N1 Dy1 N3 C13 175.74(11) . .
N2 Dy1 N3 C13 170.76(14) . .
C21 Dy1 N3 C13 70.43(13) . .
Dy1 Dy1 N3 C13 -70.24(12) 2_665 .
O2 Dy1 N3 C12 177.13(11) . .
O3 Dy1 N3 C12 77.64(11) 2_665 .
O3 Dy1 N3 C12 150.31(12) . .
O6 Dy1 N3 C12 -133.03(11) . .
O5 Dy1 N3 C12 -79.72(11) . .
N1 Dy1 N3 C12 -1.08(13) . .
N2 Dy1 N3 C12 -6.06(11) . .
C21 Dy1 N3 C12 -106.39(11) . .
Dy1 Dy1 N3 C12 112.94(11) 2_665 .
Dy1 O2 C1 C6 -12.7(2) . .
Dy1 O2 C1 C2 168.36(10) . .
C7 O1 C2 C3 -7.9(2) . .
C7 O1 C2 C1 172.45(13) . .
O2 C1 C2 O1 3.32(19) . .
C6 C1 C2 O1 -175.73(12) . .
O2 C1 C2 C3 -176.37(13) . .
C6 C1 C2 C3 4.6(2) . .
O1 C2 C3 C4 179.32(14) . .
C1 C2 C3 C4 -1.0(2) . .
C2 C3 C4 C5 -2.5(2) . .
C3 C4 C5 C6 2.3(3) . .
O2 C1 C6 C5 176.22(13) . .
C2 C1 C6 C5 -4.8(2) . .
O2 C1 C6 C8 -8.5(2) . .
C2 C1 C6 C8 170.57(13) . .
C4 C5 C6 C1 1.4(2) . .
C4 C5 C6 C8 -174.17(15) . .
C9 N1 C8 C6 -175.83(14) . .
Dy1 N1 C8 C6 12.5(2) . .
C1 C6 C8 N1 5.7(2) . .
C5 C6 C8 N1 -178.83(14) . .
C8 N1 C9 C10 166.25(13) . .
Dy1 N1 C9 C10 -21.19(16) . .
C11 N2 C10 C9 175.41(13) . .
Dy1 N2 C10 C9 -57.89(14) . .
N1 C9 C10 N2 51.92(17) . .
C10 N2 C11 C12 177.60(14) . .
Dy1 N2 C11 C12 52.70(16) . .
C13 N3 C12 C11 -142.42(15) . .
Dy1 N3 C12 C11 34.73(17) . .
N2 C11 C12 N3 -56.75(18) . .
C12 N3 C13 C15 -178.89(14) . .
Dy1 N3 C13 C15 4.3(2) . .
Dy1 O3 C14 C15 87.73(14) 2_665 .
Dy1 O3 C14 C15 -58.20(16) . .
Dy1 O3 C14 C19 -91.63(14) 2_665 .
Dy1 O3 C14 C19 122.44(12) . .
O3 C14 C15 C16 -174.18(13) . .
C19 C14 C15 C16 5.2(2) . .
O3 C14 C15 C13 4.5(2) . .
C19 C14 C15 C13 -176.12(13) . .
N3 C13 C15 C16 -158.38(15) . .
N3 C13 C15 C14 22.9(2) . .
C14 C15 C16 C17 -4.0(2) . .
C13 C15 C16 C17 177.29(15) . .
C15 C16 C17 C18 0.6(3) . .
C16 C17 C18 C19 1.2(3) . .
C20 O4 C19 C18 104.87(17) . .
C20 O4 C19 C14 -77.25(17) . .
C17 C18 C19 O4 178.16(15) . .
C17 C18 C19 C14 0.3(2) . .
O3 C14 C19 O4 -1.9(2) . .
C15 C14 C19 O4 178.74(13) . .
O3 C14 C19 C18 175.93(14) . .
C15 C14 C19 C18 -3.5(2) . .
Dy1 O6 C21 O5 3.50(16) . .
Dy1 O6 C21 C22 -176.69(13) . .
Dy1 O5 C21 O6 -3.46(16) . .
Dy1 O5 C21 C22 176.72(12) . .
O2 Dy1 C21 O6 71.44(9) . .
O3 Dy1 C21 O6 -62.0(2) 2_665 .
O3 Dy1 C21 O6 -16.95(9) . .
O5 Dy1 C21 O6 176.67(15) . .
N1 Dy1 C21 O6 143.38(9) . .
N2 Dy1 C21 O6 -149.57(9) . .
N3 Dy1 C21 O6 -84.84(9) . .
Dy1 Dy1 C21 O6 -23.43(11) 2_665 .
O2 Dy1 C21 O5 -105.23(10) . .
O3 Dy1 C21 O5 121.3(2) 2_665 .
O3 Dy1 C21 O5 166.39(9) . .
O6 Dy1 C21 O5 -176.67(15) . .
N1 Dy1 C21 O5 -33.28(10) . .
N2 Dy1 C21 O5 33.76(10) . .
N3 Dy1 C21 O5 98.49(10) . .
Dy1 Dy1 C21 O5 159.90(8) 2_665 .
O2 Dy1 C21 C22 -160.8(18) . .
O3 Dy1 C21 C22 65.8(19) 2_665 .
O3 Dy1 C21 C22 110.9(18) . .
O6 Dy1 C21 C22 127.8(19) . .
O5 Dy1 C21 C22 -55.5(18) . .
N1 Dy1 C21 C22 -88.8(18) . .
N2 Dy1 C21 C22 -21.8(18) . .
N3 Dy1 C21 C22 43.0(18) . .
Dy1 Dy1 C21 C22 104.4(18) 2_665 .
O6 C21 C22 Cl1 8.9(2) . .
O5 C21 C22 Cl1 -171.26(12) . .
Dy1 C21 C22 Cl1 -117.2(18) . .
